data_2221159
loop_
_publ_author_name
'Kausar, Rukhsana'
'Badshah, Amir'
'Zia ul Haq, Muhammad'
'Hasan, Aurangzeb'
'Bolte, Michael'

_publ_section_title
;
 2-[3-(4-Methoxyphenyl)-1-phenyl-1<i>H</i>-pyrazol-5-yl]phenol
;
_journal_coeditor_code PK2149
_journal_issue 3
_journal_name_full 'Acta Crystallographica Section E'
_journal_page_first o589
_journal_paper_doi 10.1107/S1600536809004012
_journal_volume 65
_journal_year 2009
_chemical_formula_iupac 'C22 H18 N2 O2'
_chemical_formula_moiety 'C22 H18 N2 O2'
_chemical_formula_sum 'C22 H18 N2 O2'
_chemical_formula_weight 342.38
_chemical_melting_point 449
_chemical_name_systematic
;
2-[3-(4-Methoxyphenyl)-1-phenyl-1<i>H</i>-pyrazol-5-yl]phenol
;
_space_group_IT_number 14
_symmetry_cell_setting monoclinic
_symmetry_space_group_name_Hall '-P 2ybc'
_symmetry_space_group_name_H-M 'P 1 21/c 1'
_atom_sites_solution_hydrogens geom
_atom_sites_solution_primary direct
_atom_sites_solution_secondary difmap
_audit_creation_method SHELXL-97
_cell_angle_alpha 90.00
_cell_angle_beta 109.340(4)
_cell_angle_gamma 90.00
_cell_formula_units_Z 4
_cell_length_a 9.5880(5)
_cell_length_b 13.7397(8)
_cell_length_c 14.2771(7)
_cell_measurement_reflns_used 22780
_cell_measurement_temperature 173(2)
_cell_measurement_theta_max 27.6
_cell_measurement_theta_min 3.8
_cell_volume 1774.68(17)
_computing_cell_refinement 'X-AREA (Stoe & Cie, 2001)'
_computing_data_collection 'X-AREA (Stoe & Cie, 2001)'
_computing_data_reduction 'X-AREA (Stoe & Cie, 2001)'
_computing_molecular_graphics 'XP in SHELXTL-Plus (Sheldrick, 2008)'
_computing_publication_material 'SHELXL97 (Sheldrick, 2008)'
_computing_structure_refinement 'SHELXL97 (Sheldrick, 2008)'
_computing_structure_solution 'SHELXS97 (Sheldrick, 2008)'
_diffrn_ambient_temperature 173(2)
_diffrn_measured_fraction_theta_full 0.996
_diffrn_measured_fraction_theta_max 0.987
_diffrn_measurement_device_type 'Stoe IPDS-II two-circle'
_diffrn_measurement_method \w
_diffrn_radiation_monochromator graphite
_diffrn_radiation_source 'fine-focus sealed tube'
_diffrn_radiation_type MoK\a
_diffrn_radiation_wavelength 0.71073
_diffrn_reflns_av_R_equivalents 0.0513
_diffrn_reflns_av_sigmaI/netI 0.0250
_diffrn_reflns_limit_h_max 12
_diffrn_reflns_limit_h_min -12
_diffrn_reflns_limit_k_max 17
_diffrn_reflns_limit_k_min -17
_diffrn_reflns_limit_l_max 18
_diffrn_reflns_limit_l_min -18
_diffrn_reflns_number 24784
_diffrn_reflns_theta_full 25.00
_diffrn_reflns_theta_max 27.65
_diffrn_reflns_theta_min 3.72
_diffrn_standards_number 0
_exptl_absorpt_coefficient_mu 0.083
_exptl_absorpt_correction_type none
_exptl_crystal_colour colourless
_exptl_crystal_density_diffrn 1.281
_exptl_crystal_density_method 'not measured'
_exptl_crystal_description block
_exptl_crystal_F_000 720
_exptl_crystal_size_max 0.33
_exptl_crystal_size_mid 0.31
_exptl_crystal_size_min 0.26
_refine_diff_density_max 0.276
_refine_diff_density_min -0.212
_refine_ls_extinction_coef 0.030(2)
_refine_ls_extinction_expression Fc^*^=kFc[1+0.001xFc^2^\l^3^/sin(2\q)]^-1/4^
_refine_ls_extinction_method 'SHELXL97 (Sheldrick, 2008)'
_refine_ls_goodness_of_fit_ref 1.020
_refine_ls_hydrogen_treatment mixed
_refine_ls_matrix_type full
_refine_ls_number_parameters 241
_refine_ls_number_reflns 4085
_refine_ls_number_restraints 0
_refine_ls_restrained_S_all 1.020
_refine_ls_R_factor_all 0.0411
_refine_ls_R_factor_gt 0.0370
_refine_ls_shift/su_max 0.000
_refine_ls_shift/su_mean 0.000
_refine_ls_structure_factor_coef Fsqd
_refine_ls_weighting_details 'calc w=1/[\s^2^(Fo^2^)+(0.0463P)^2^+0.5301P] where P=(Fo^2^+2Fc^2^)/3'
_refine_ls_weighting_scheme calc
_refine_ls_wR_factor_gt 0.0938
_refine_ls_wR_factor_ref 0.0963
_reflns_number_gt 3676
_reflns_number_total 4085
_reflns_threshold_expression I>2\s(I)
_cod_data_source_file pk2149.cif
_cod_data_source_block I
_cod_depositor_comments
;
The following automatic conversions were performed:
'_symmetry_cell_setting' value 'Monoclinic' changed to 'monoclinic'
according to '/home/saulius/struct/CIF-dictionaries/cif_core.dic'
dictionary named 'cif_core.dic' version 2.4.1 from 2010-06-29.

Automatic conversion script
Id: cif_fix_enum 1527 2010-12-29 10:47:43Z saulius 

The following automatic conversions were performed:

'_symmetry_cell_setting' value 'Monoclinic' changed to 'monoclinic'
according to /home/saulius/struct/CIF-dictionaries/cif_core.dic
dictionary named 'cif_core.dic' version 2.4.1 from 2010-06-29.

Automatic conversion script
Id: cif_fix_values 1715 2011-07-08 13:25:40Z adriana 
;
_cod_original_cell_volume 1774.68(16)
_cod_original_sg_symbol_H-M 'P 21/c'
_cod_database_code 2221159
_cod_database_fobs_code 2221159

loop_
_symmetry_equiv_pos_as_xyz
'x, y, z'
'-x, y+1/2, -z+1/2'
'-x, -y, -z'
'x, -y-1/2, z-1/2'

loop_
_atom_site_type_symbol
_atom_site_label
_atom_site_fract_x
_atom_site_fract_y
_atom_site_fract_z
_atom_site_U_iso_or_equiv
_atom_site_adp_type
_atom_site_calc_flag
_atom_site_refinement_flags
_atom_site_occupancy
_atom_site_disorder_assembly
_atom_site_disorder_group
O O1 -0.16266(8) 0.90595(6) 0.46141(6) 0.0317(2) Uani d . 1 . .
O O2 0.53923(9) 0.76222(6) 0.18033(6) 0.02732(18) Uani d . 1 . .
H H2 0.513(2) 0.7794(13) 0.1149(15) 0.058(5) Uiso d . 1 . .
N N1 0.54331(9) 0.65343(6) 0.43688(6) 0.02103(18) Uani d . 1 . .
N N2 0.44634(9) 0.69329(6) 0.47836(6) 0.02183(18) Uani d . 1 . .
C C3 0.33084(11) 0.72394(7) 0.40111(7) 0.0216(2) Uani d . 1 . .
C C4 0.35458(11) 0.70369(7) 0.31053(8) 0.0233(2) Uani d . 1 . .
H H4 0.2901 0.7185 0.2456 0.028 Uiso calc R 1 . .
C C5 0.49012(11) 0.65812(7) 0.33524(7) 0.0209(2) Uani d . 1 . .
C C11 0.68123(11) 0.61521(7) 0.50071(7) 0.0208(2) Uani d . 1 . .
C C12 0.68218(12) 0.55147(8) 0.57656(8) 0.0256(2) Uani d . 1 . .
H H12 0.5924 0.5341 0.5868 0.031 Uiso calc R 1 . .
C C13 0.81636(13) 0.51336(9) 0.63747(9) 0.0335(3) Uani d . 1 . .
H H13 0.8182 0.4697 0.6895 0.040 Uiso calc R 1 . .
C C14 0.94712(13) 0.53896(10) 0.62233(10) 0.0402(3) Uani d . 1 . .
H H14 1.0382 0.5123 0.6635 0.048 Uiso calc R 1 . .
C C15 0.94514(13) 0.60346(11) 0.54719(11) 0.0408(3) Uani d . 1 . .
H H15 1.0351 0.6213 0.5376 0.049 Uiso calc R 1 . .
C C16 0.81212(12) 0.64223(9) 0.48577(9) 0.0302(2) Uani d . 1 . .
H H16 0.8108 0.6865 0.4344 0.036 Uiso calc R 1 . .
C C31 0.20092(11) 0.77139(7) 0.41556(8) 0.0221(2) Uani d . 1 . .
C C32 0.06812(12) 0.77997(8) 0.33677(8) 0.0268(2) Uani d . 1 . .
H H32 0.0621 0.7544 0.2737 0.032 Uiso calc R 1 . .
C C33 -0.05622(12) 0.82502(8) 0.34791(8) 0.0268(2) Uani d . 1 . .
H H33 -0.1452 0.8301 0.2931 0.032 Uiso calc R 1 . .
C C34 -0.04804(11) 0.86244(8) 0.44031(8) 0.0241(2) Uani d . 1 . .
C C35 0.08451(12) 0.85507(9) 0.51998(8) 0.0295(2) Uani d . 1 . .
H H35 0.0905 0.8808 0.5829 0.035 Uiso calc R 1 . .
C C36 0.20682(12) 0.81060(9) 0.50782(8) 0.0282(2) Uani d . 1 . .
H H36 0.2960 0.8065 0.5625 0.034 Uiso calc R 1 . .
C C37 -0.29807(12) 0.92114(10) 0.38164(9) 0.0363(3) Uani d . 1 . .
H H37A -0.2786 0.9593 0.3293 0.054 Uiso calc R 1 . .
H H37B -0.3677 0.9565 0.4063 0.054 Uiso calc R 1 . .
H H37C -0.3406 0.8581 0.3547 0.054 Uiso calc R 1 . .
C C51 0.56695(10) 0.61401(7) 0.27101(7) 0.0205(2) Uani d . 1 . .
C C52 0.58662(11) 0.66787(7) 0.19256(7) 0.0216(2) Uani d . 1 . .
C C53 0.65634(12) 0.62480(9) 0.13073(8) 0.0287(2) Uani d . 1 . .
H H53 0.6725 0.6618 0.0791 0.034 Uiso calc R 1 . .
C C54 0.70182(12) 0.52839(9) 0.14464(8) 0.0306(2) Uani d . 1 . .
H H54 0.7480 0.4995 0.1020 0.037 Uiso calc R 1 . .
C C55 0.68004(12) 0.47382(8) 0.22094(8) 0.0279(2) Uani d . 1 . .
H H55 0.7097 0.4075 0.2297 0.033 Uiso calc R 1 . .
C C56 0.61481(11) 0.51682(8) 0.28402(8) 0.0244(2) Uani d . 1 . .
H H56 0.6023 0.4799 0.3369 0.029 Uiso calc R 1 . .

loop_
_atom_site_aniso_label
_atom_site_aniso_U_11
_atom_site_aniso_U_22
_atom_site_aniso_U_33
_atom_site_aniso_U_12
_atom_site_aniso_U_13
_atom_site_aniso_U_23
O1 0.0251(4) 0.0429(5) 0.0281(4) 0.0094(3) 0.0101(3) -0.0034(3)
O2 0.0397(4) 0.0253(4) 0.0199(4) 0.0030(3) 0.0138(3) 0.0021(3)
N1 0.0234(4) 0.0236(4) 0.0191(4) 0.0017(3) 0.0110(3) -0.0009(3)
N2 0.0247(4) 0.0239(4) 0.0207(4) 0.0018(3) 0.0126(3) -0.0017(3)
C3 0.0256(5) 0.0209(5) 0.0209(5) 0.0004(4) 0.0111(4) 0.0002(4)
C4 0.0274(5) 0.0248(5) 0.0199(5) 0.0028(4) 0.0110(4) 0.0016(4)
C5 0.0262(5) 0.0203(4) 0.0190(5) -0.0006(4) 0.0112(4) 0.0004(4)
C11 0.0216(5) 0.0211(4) 0.0203(5) -0.0012(4) 0.0079(4) -0.0038(4)
C12 0.0268(5) 0.0274(5) 0.0228(5) -0.0031(4) 0.0086(4) -0.0004(4)
C13 0.0376(6) 0.0311(6) 0.0267(5) 0.0028(5) 0.0039(5) 0.0009(5)
C14 0.0266(6) 0.0460(7) 0.0402(7) 0.0074(5) 0.0007(5) -0.0048(6)
C15 0.0217(5) 0.0527(8) 0.0487(7) -0.0039(5) 0.0127(5) -0.0075(6)
C16 0.0283(5) 0.0327(6) 0.0332(6) -0.0063(4) 0.0148(4) -0.0012(5)
C31 0.0255(5) 0.0217(5) 0.0222(5) 0.0015(4) 0.0119(4) 0.0007(4)
C32 0.0296(5) 0.0321(6) 0.0208(5) 0.0031(4) 0.0110(4) -0.0012(4)
C33 0.0251(5) 0.0328(6) 0.0223(5) 0.0035(4) 0.0077(4) 0.0019(4)
C34 0.0235(5) 0.0246(5) 0.0269(5) 0.0029(4) 0.0119(4) 0.0007(4)
C35 0.0282(5) 0.0378(6) 0.0231(5) 0.0043(4) 0.0095(4) -0.0070(4)
C36 0.0258(5) 0.0362(6) 0.0224(5) 0.0047(4) 0.0075(4) -0.0037(4)
C37 0.0255(5) 0.0483(7) 0.0336(6) 0.0103(5) 0.0078(5) -0.0015(5)
C51 0.0206(4) 0.0241(5) 0.0183(4) -0.0010(4) 0.0086(4) -0.0025(4)
C52 0.0223(4) 0.0254(5) 0.0175(4) -0.0009(4) 0.0071(4) -0.0019(4)
C53 0.0318(5) 0.0375(6) 0.0212(5) 0.0030(5) 0.0144(4) 0.0007(4)
C54 0.0303(5) 0.0399(6) 0.0253(5) 0.0061(5) 0.0143(4) -0.0055(5)
C55 0.0274(5) 0.0271(5) 0.0304(5) 0.0039(4) 0.0113(4) -0.0045(4)
C56 0.0258(5) 0.0247(5) 0.0249(5) -0.0001(4) 0.0115(4) -0.0003(4)

loop_
_atom_type_symbol
_atom_type_description
_atom_type_scat_dispersion_real
_atom_type_scat_dispersion_imag
_atom_type_scat_source
C C 0.0033 0.0016 'International Tables Vol C Tables 4.2.6.8 and 6.1.1.4'
H H 0.0000 0.0000 'International Tables Vol C Tables 4.2.6.8 and 6.1.1.4'
N N 0.0061 0.0033 'International Tables Vol C Tables 4.2.6.8 and 6.1.1.4'
O O 0.0106 0.0060 'International Tables Vol C Tables 4.2.6.8 and 6.1.1.4'

loop_
_geom_angle_atom_site_label_1
_geom_angle_atom_site_label_2
_geom_angle_atom_site_label_3
_geom_angle_site_symmetry_1
_geom_angle_site_symmetry_3
_geom_angle
_geom_angle_publ_flag
C34 O1 C37 . . 118.12(9) ?
C52 O2 H2 . . 110.0(12) ?
C5 N1 N2 . . 111.75(8) ?
C5 N1 C11 . . 129.15(8) ?
N2 N1 C11 . . 119.09(8) ?
C3 N2 N1 . . 105.23(8) ?
N2 C3 C4 . . 110.50(9) ?
N2 C3 C31 . . 121.73(9) ?
C4 C3 C31 . . 127.77(9) ?
C5 C4 C3 . . 106.20(9) ?
C5 C4 H4 . . 126.9 ?
C3 C4 H4 . . 126.9 ?
N1 C5 C4 . . 106.31(8) ?
N1 C5 C51 . . 123.26(9) ?
C4 C5 C51 . . 130.28(9) ?
C12 C11 C16 . . 120.92(10) ?
C12 C11 N1 . . 119.50(9) ?
C16 C11 N1 . . 119.58(9) ?
C11 C12 C13 . . 119.27(10) ?
C11 C12 H12 . . 120.4 ?
C13 C12 H12 . . 120.4 ?
C14 C13 C12 . . 120.18(11) ?
C14 C13 H13 . . 119.9 ?
C12 C13 H13 . . 119.9 ?
C13 C14 C15 . . 120.09(11) ?
C13 C14 H14 . . 120.0 ?
C15 C14 H14 . . 120.0 ?
C14 C15 C16 . . 120.45(11) ?
C14 C15 H15 . . 119.8 ?
C16 C15 H15 . . 119.8 ?
C11 C16 C15 . . 119.08(11) ?
C11 C16 H16 . . 120.5 ?
C15 C16 H16 . . 120.5 ?
C32 C31 C36 . . 117.71(9) ?
C32 C31 C3 . . 120.64(9) ?
C36 C31 C3 . . 121.64(9) ?
C31 C32 C33 . . 121.98(10) ?
C31 C32 H32 . . 119.0 ?
C33 C32 H32 . . 119.0 ?
C34 C33 C32 . . 119.22(10) ?
C34 C33 H33 . . 120.4 ?
C32 C33 H33 . . 120.4 ?
O1 C34 C33 . . 124.86(10) ?
O1 C34 C35 . . 115.55(9) ?
C33 C34 C35 . . 119.57(9) ?
C36 C35 C34 . . 120.59(10) ?
C36 C35 H35 . . 119.7 ?
C34 C35 H35 . . 119.7 ?
C35 C36 C31 . . 120.92(10) ?
C35 C36 H36 . . 119.5 ?
C31 C36 H36 . . 119.5 ?
O1 C37 H37A . . 109.5 ?
O1 C37 H37B . . 109.5 ?
H37A C37 H37B . . 109.5 ?
O1 C37 H37C . . 109.5 ?
H37A C37 H37C . . 109.5 ?
H37B C37 H37C . . 109.5 ?
C56 C51 C52 . . 118.79(9) ?
C56 C51 C5 . . 120.96(9) ?
C52 C51 C5 . . 120.18(9) ?
O2 C52 C53 . . 121.86(9) ?
O2 C52 C51 . . 118.34(9) ?
C53 C52 C51 . . 119.79(10) ?
C54 C53 C52 . . 120.35(10) ?
C54 C53 H53 . . 119.8 ?
C52 C53 H53 . . 119.8 ?
C53 C54 C55 . . 120.25(10) ?
C53 C54 H54 . . 119.9 ?
C55 C54 H54 . . 119.9 ?
C56 C55 C54 . . 119.64(10) ?
C56 C55 H55 . . 120.2 ?
C54 C55 H55 . . 120.2 ?
C55 C56 C51 . . 121.13(10) ?
C55 C56 H56 . . 119.4 ?
C51 C56 H56 . . 119.4 ?

loop_
_geom_bond_atom_site_label_1
_geom_bond_atom_site_label_2
_geom_bond_site_symmetry_2
_geom_bond_distance
_geom_bond_publ_flag
O1 C34 . 1.3694(12) ?
O1 C37 . 1.4307(14) ?
O2 C52 . 1.3657(13) ?
O2 H2 . 0.91(2) ?
N1 C5 . 1.3711(12) ?
N1 N2 . 1.3711(11) ?
N1 C11 . 1.4341(13) ?
N2 C3 . 1.3457(13) ?
C3 C4 . 1.4131(14) ?
C3 C31 . 1.4798(14) ?
C4 C5 . 1.3790(14) ?
C4 H4 . 0.9500 ?
C5 C51 . 1.4827(13) ?
C11 C12 . 1.3904(14) ?
C11 C16 . 1.3912(14) ?
C12 C13 . 1.3945(15) ?
C12 H12 . 0.9500 ?
C13 C14 . 1.3863(18) ?
C13 H13 . 0.9500 ?
C14 C15 . 1.387(2) ?
C14 H14 . 0.9500 ?
C15 C16 . 1.3924(17) ?
C15 H15 . 0.9500 ?
C16 H16 . 0.9500 ?
C31 C32 . 1.3971(15) ?
C31 C36 . 1.4067(14) ?
C32 C33 . 1.3984(15) ?
C32 H32 . 0.9500 ?
C33 C34 . 1.3937(15) ?
C33 H33 . 0.9500 ?
C34 C35 . 1.4006(15) ?
C35 C36 . 1.3833(15) ?
C35 H35 . 0.9500 ?
C36 H36 . 0.9500 ?
C37 H37A . 0.9800 ?
C37 H37B . 0.9800 ?
C37 H37C . 0.9800 ?
C51 C56 . 1.4041(14) ?
C51 C52 . 1.4063(14) ?
C52 C53 . 1.4025(14) ?
C53 C54 . 1.3881(17) ?
C53 H53 . 0.9500 ?
C54 C55 . 1.3940(16) ?
C54 H54 . 0.9500 ?
C55 C56 . 1.3873(14) ?
C55 H55 . 0.9500 ?
C56 H56 . 0.9500 ?

loop_
_geom_hbond_atom_site_label_D
_geom_hbond_atom_site_label_H
_geom_hbond_atom_site_label_A
_geom_hbond_site_symmetry_A
_geom_hbond_distance_DH
_geom_hbond_distance_HA
_geom_hbond_distance_DA
_geom_hbond_angle_DHA
O2 H2 N2 4_575 0.91(2) 1.88(2) 2.7894(11) 175.0(17)

loop_
_geom_torsion_atom_site_label_1
_geom_torsion_atom_site_label_2
_geom_torsion_atom_site_label_3
_geom_torsion_atom_site_label_4
_geom_torsion_site_symmetry_1
_geom_torsion_site_symmetry_2
_geom_torsion_site_symmetry_3
_geom_torsion_site_symmetry_4
_geom_torsion
_geom_torsion_publ_flag
C5 N1 N2 C3 . . . . -0.35(11) ?
C11 N1 N2 C3 . . . . 178.79(8) ?
N1 N2 C3 C4 . . . . -0.10(11) ?
N1 N2 C3 C31 . . . . 179.72(9) ?
N2 C3 C4 C5 . . . . 0.51(12) ?
C31 C3 C4 C5 . . . . -179.30(10) ?
N2 N1 C5 C4 . . . . 0.67(11) ?
C11 N1 C5 C4 . . . . -178.37(9) ?
N2 N1 C5 C51 . . . . -175.35(9) ?
C11 N1 C5 C51 . . . . 5.61(16) ?
C3 C4 C5 N1 . . . . -0.69(11) ?
C3 C4 C5 C51 . . . . 174.95(10) ?
C5 N1 C11 C12 . . . . -131.50(11) ?
N2 N1 C11 C12 . . . . 49.52(13) ?
C5 N1 C11 C16 . . . . 48.36(15) ?
N2 N1 C11 C16 . . . . -130.62(10) ?
C16 C11 C12 C13 . . . . -0.83(16) ?
N1 C11 C12 C13 . . . . 179.03(9) ?
C11 C12 C13 C14 . . . . 0.03(17) ?
C12 C13 C14 C15 . . . . 0.71(19) ?
C13 C14 C15 C16 . . . . -0.7(2) ?
C12 C11 C16 C15 . . . . 0.87(17) ?
N1 C11 C16 C15 . . . . -178.98(10) ?
C14 C15 C16 C11 . . . . -0.13(19) ?
N2 C3 C31 C32 . . . . -163.44(10) ?
C4 C3 C31 C32 . . . . 16.36(16) ?
N2 C3 C31 C36 . . . . 17.57(15) ?
C4 C3 C31 C36 . . . . -162.64(11) ?
C36 C31 C32 C33 . . . . -0.50(16) ?
C3 C31 C32 C33 . . . . -179.54(10) ?
C31 C32 C33 C34 . . . . -0.12(17) ?
C37 O1 C34 C33 . . . . -4.99(16) ?
C37 O1 C34 C35 . . . . 176.10(11) ?
C32 C33 C34 O1 . . . . -178.32(10) ?
C32 C33 C34 C35 . . . . 0.54(17) ?
O1 C34 C35 C36 . . . . 178.63(11) ?
C33 C34 C35 C36 . . . . -0.33(17) ?
C34 C35 C36 C31 . . . . -0.31(18) ?
C32 C31 C36 C35 . . . . 0.72(17) ?
C3 C31 C36 C35 . . . . 179.74(10) ?
N1 C5 C51 C56 . . . . 50.34(14) ?
C4 C5 C51 C56 . . . . -124.66(12) ?
N1 C5 C51 C52 . . . . -132.78(10) ?
C4 C5 C51 C52 . . . . 52.22(15) ?
C56 C51 C52 O2 . . . . 179.78(9) ?
C5 C51 C52 O2 . . . . 2.83(14) ?
C56 C51 C52 C53 . . . . -1.56(15) ?
C5 C51 C52 C53 . . . . -178.50(9) ?
O2 C52 C53 C54 . . . . -179.36(10) ?
C51 C52 C53 C54 . . . . 2.03(16) ?
C52 C53 C54 C55 . . . . -0.71(17) ?
C53 C54 C55 C56 . . . . -1.06(17) ?
C54 C55 C56 C51 . . . . 1.52(16) ?
C52 C51 C56 C55 . . . . -0.20(15) ?
C5 C51 C56 C55 . . . . 176.71(10) ?

loop_
_cod_related_entry_id
_cod_related_entry_database
_cod_related_entry_code
1 ChemSpider 24741697
